data_7110236
loop_
_publ_author_name
'Olga V. Makhlynets'
'Williamson N. Oloo'
'Yurii S. Moroz'
'Irina G. Belaya'
'Taryn D. Palluccio'
'Alexander S. Filatov'
'Peter Muller'
'Matthew A. Cranswick'
'Lawrence Que'
'Elena V. Rybak-Akimova'

_publ_section_title
;
 H2O2 activation with biomimetic non-haem iron complexes and AcOH:
 connecting the g = 2.7 EPR signal with a visible chromophore
;
_journal_name_full Chem.Commun.
_journal_page_first 645
_journal_paper_doi 10.1039/c3cc47632d
_journal_volume 50
_journal_year 2014
_chemical_absolute_configuration ad
_chemical_formula_moiety 'C26 H40 Fe N6 O2, 2(Cl O4)'
_chemical_formula_sum 'C26 H40 Cl2 Fe N6 O10'
_chemical_formula_weight 723.39
_chemical_name_systematic
; 
 ? 
;
_space_group_IT_number 43
_symmetry_cell_setting orthorhombic
_symmetry_Int_Tables_number 43
_symmetry_space_group_name_Hall 'F 2 -2d'
_symmetry_space_group_name_H-M 'F d d 2'
_atom_sites_solution_hydrogens geom
_atom_sites_solution_primary direct
_atom_sites_solution_secondary difmap
_audit_creation_method SHELXL-97
_cell_angle_alpha 90.00
_cell_angle_beta 90.00
_cell_angle_gamma 90.00
_cell_formula_units_Z 8
_cell_length_a 21.9192(14)
_cell_length_b 15.5820(10)
_cell_length_c 19.0923(12)
_cell_measurement_reflns_used 9290
_cell_measurement_temperature 173(2)
_cell_measurement_theta_max 28.23
_cell_measurement_theta_min 2.26
_cell_volume 6520.9(7)
_computing_cell_refinement 'SAINT Ver. 6.22  (Bruker-AXS, 2003)'
_computing_data_collection 'SMART Ver. 5.622 (Bruker-AXS, 2003)'
_computing_data_reduction 'SAINT Ver. 6.22'
_computing_molecular_graphics 'SHELXTL Ver. 6.14'
_computing_publication_material 'SHELXTL Ver. 6.14'
_computing_structure_refinement 'SHELXTL Ver. 6.14'
_computing_structure_solution 'SHELXTL Ver. 6.14 (Bruker-AXS, 2003)'
_diffrn_ambient_temperature 173(2)
_diffrn_measured_fraction_theta_full 1.000
_diffrn_measured_fraction_theta_max 0.979
_diffrn_measurement_device_type 'Bruker SMART APEX CCD area-detector'
_diffrn_measurement_method '0.30\% \w scans'
_diffrn_radiation_monochromator graphite
_diffrn_radiation_source 'fine-focus sealed tube'
_diffrn_radiation_type Mo-K\a
_diffrn_radiation_wavelength 0.71073
_diffrn_reflns_av_R_equivalents 0.0312
_diffrn_reflns_av_sigmaI/netI 0.0343
_diffrn_reflns_limit_h_max 29
_diffrn_reflns_limit_h_min -29
_diffrn_reflns_limit_k_max 20
_diffrn_reflns_limit_k_min -20
_diffrn_reflns_limit_l_max 25
_diffrn_reflns_limit_l_min -25
_diffrn_reflns_number 13899
_diffrn_reflns_theta_full 26.00
_diffrn_reflns_theta_max 28.27
_diffrn_reflns_theta_min 1.93
_diffrn_standards_number 0
_exptl_absorpt_coefficient_mu 0.689
_exptl_absorpt_correction_T_max 0.9098
_exptl_absorpt_correction_T_min 0.8633
_exptl_absorpt_correction_type multi-scan
_exptl_absorpt_process_details
;
SADABS  (Bruker-AXS, 2003)
;
_exptl_crystal_colour purple
_exptl_crystal_density_diffrn 1.474
_exptl_crystal_density_method 'not measured'
_exptl_crystal_description block
_exptl_crystal_F_000 3024
_exptl_crystal_size_max 0.22
_exptl_crystal_size_mid 0.18
_exptl_crystal_size_min 0.14
_refine_diff_density_max 1.192
_refine_diff_density_min -1.032
_refine_diff_density_rms 0.105
_refine_ls_abs_structure_details 'Flack H D (1983), Acta Cryst. A39, 876-881'
_refine_ls_abs_structure_Flack 0.06(3)
_refine_ls_extinction_method none
_refine_ls_goodness_of_fit_ref 1.039
_refine_ls_hydrogen_treatment constr
_refine_ls_matrix_type full
_refine_ls_number_parameters 249
_refine_ls_number_reflns 3863
_refine_ls_number_restraints 86
_refine_ls_restrained_S_all 1.067
_refine_ls_R_factor_all 0.0655
_refine_ls_R_factor_gt 0.0621
_refine_ls_shift/su_max 0.001
_refine_ls_shift/su_mean 0.000
_refine_ls_structure_factor_coef Fsqd
_refine_ls_weighting_details 'calc w=1/[\s^2^(Fo^2^)+(0.1083P)^2^+26.1139P] where P=(Fo^2^+2Fc^2^)/3'
_refine_ls_weighting_scheme calc
_refine_ls_wR_factor_gt 0.1672
_refine_ls_wR_factor_ref 0.1712
_reflns_number_gt 3633
_reflns_number_total 3863
_reflns_threshold_expression I>2\s(I)
_cod_data_source_file c3cc47632d.txt
_cod_data_source_block FeBPMEN
_cod_database_code 7110236

loop_
_symmetry_equiv_pos_as_xyz
'x, y, z'
'-x, -y, z'
'x+1/4, -y+1/4, z+1/4'
'-x+1/4, y+1/4, z+1/4'
'x, y+1/2, z+1/2'
'-x, -y+1/2, z+1/2'
'x+1/4, -y+3/4, z+3/4'
'-x+1/4, y+3/4, z+3/4'
'x+1/2, y, z+1/2'
'-x+1/2, -y, z+1/2'
'x+3/4, -y+1/4, z+3/4'
'-x+3/4, y+1/4, z+3/4'
'x+1/2, y+1/2, z'
'-x+1/2, -y+1/2, z'
'x+3/4, -y+3/4, z+1/4'
'-x+3/4, y+3/4, z+1/4'

loop_
_atom_site_label
_atom_site_type_symbol
_atom_site_fract_x
_atom_site_fract_y
_atom_site_fract_z
_atom_site_U_iso_or_equiv
_atom_site_adp_type
_atom_site_occupancy
_atom_site_symmetry_multiplicity
_atom_site_calc_flag
_atom_site_refinement_flags
_atom_site_disorder_assembly
_atom_site_disorder_group
Fe1 Fe 0.2500 0.2500 0.59991(3) 0.02482(19) Uani 1 2 d SU . .
N1 N 0.22744(15) 0.3734(2) 0.59905(18) 0.0261(6) Uani 1 1 d . A .
N2 N 0.18662(19) 0.2472(2) 0.5225(2) 0.0275(8) Uani 1 1 d . A .
O1 O 0.15657(16) 0.6190(2) 0.6045(2) 0.0419(7) Uani 1 1 d . A .
C1 C 0.25738(18) 0.4379(3) 0.6300(2) 0.0293(8) Uani 1 1 d . . .
H1 H 0.2953 0.4255 0.6518 0.035 Uiso 1 1 calc R A .
C2 C 0.23631(19) 0.5216(3) 0.6321(2) 0.0309(8) Uani 1 1 d . A .
C3 C 0.2722(2) 0.5900(3) 0.6697(3) 0.0393(10) Uani 1 1 d . . .
H3A H 0.2544 0.5996 0.7162 0.059 Uiso 1 1 calc R A .
H3B H 0.2707 0.6434 0.6427 0.059 Uiso 1 1 calc R . .
H3C H 0.3146 0.5713 0.6748 0.059 Uiso 1 1 calc R . .
C4 C 0.18122(18) 0.5383(2) 0.5991(2) 0.0298(7) Uani 1 1 d . . .
C5 C 0.1703(3) 0.6730(3) 0.5464(3) 0.0553(14) Uani 1 1 d . . .
H5A H 0.2138 0.6873 0.5468 0.083 Uiso 1 1 calc R A .
H5B H 0.1462 0.7259 0.5497 0.083 Uiso 1 1 calc R . .
H5C H 0.1602 0.6431 0.5028 0.083 Uiso 1 1 calc R . .
C6 C 0.14873(18) 0.4740(2) 0.5657(2) 0.0263(7) Uani 1 1 d . A .
C7 C 0.0884(2) 0.4883(3) 0.5300(2) 0.0337(9) Uani 1 1 d . . .
H7A H 0.0735 0.5461 0.5410 0.051 Uiso 1 1 calc R A .
H7B H 0.0589 0.4457 0.5466 0.051 Uiso 1 1 calc R . .
H7C H 0.0935 0.4826 0.4792 0.051 Uiso 1 1 calc R . .
C8 C 0.17362(18) 0.3919(2) 0.56780(19) 0.0260(7) Uani 1 1 d . . .
C9 C 0.14120(18) 0.3146(3) 0.5379(2) 0.0302(8) Uani 1 1 d . A .
H9A H 0.1109 0.2928 0.5721 0.036 Uiso 1 1 calc R . .
H9B H 0.1193 0.3308 0.4945 0.036 Uiso 1 1 calc R . .
C10 C 0.2198(2) 0.2719(3) 0.4575(2) 0.0319(8) Uani 1 1 d . . .
H10A H 0.2255 0.3349 0.4560 0.038 Uiso 1 1 calc R A .
H10B H 0.1960 0.2545 0.4158 0.038 Uiso 1 1 calc R . .
C11 C 0.1533(2) 0.1658(3) 0.5126(3) 0.0375(9) Uani 1 1 d . . .
H11A H 0.1325 0.1503 0.5563 0.056 Uiso 1 1 calc R A .
H11B H 0.1821 0.1204 0.4998 0.056 Uiso 1 1 calc R . .
H11C H 0.1230 0.1727 0.4752 0.056 Uiso 1 1 calc R . .
N3 N 0.1865(11) 0.231(2) 0.6717(9) 0.024(3) Uani 0.60 1 d PDU A 1
C12 C 0.1552(9) 0.2115(17) 0.7173(8) 0.038(4) Uani 0.60 1 d PDU A 1
C13 C 0.1167(7) 0.1843(10) 0.7741(9) 0.063(4) Uani 0.60 1 d PDU A 1
H13A H 0.1168 0.1215 0.7768 0.094 Uiso 0.60 1 calc PR A 1
H13B H 0.0750 0.2047 0.7661 0.094 Uiso 0.60 1 calc PR A 1
H13C H 0.1322 0.2081 0.8182 0.094 Uiso 0.60 1 calc PR A 1
N3X N 0.1976(18) 0.236(3) 0.6757(17) 0.033(7) Uani 0.40 1 d PDU A 2
C12X C 0.1700(13) 0.225(3) 0.7254(13) 0.037(5) Uani 0.40 1 d PDU A 2
C13X C 0.1375(8) 0.2079(11) 0.7893(11) 0.046(4) Uani 0.40 1 d PDU A 2
H13D H 0.1398 0.1465 0.8001 0.069 Uiso 0.40 1 calc PR A 2
H13E H 0.0947 0.2248 0.7838 0.069 Uiso 0.40 1 calc PR A 2
H13F H 0.1559 0.2408 0.8276 0.069 Uiso 0.40 1 calc PR A 2
Cl1 Cl 0.24033(8) 0.0325(2) 0.87333(9) 0.0904(8) Uani 1 1 d D B 1
O2 O 0.1798(6) 0.049(2) 0.8967(19) 0.0836(19) Uani 0.60 1 d PD B 1
O3 O 0.2468(14) 0.0508(14) 0.8031(7) 0.096(6) Uani 0.60 1 d PD B 1
O4 O 0.2739(5) -0.0152(7) 0.9135(8) 0.100(3) Uani 0.60 1 d PD B 1
O5 O 0.2766(7) 0.1216(9) 0.8951(9) 0.132(4) Uani 0.60 1 d PD B 1
O2X O 0.1794(9) 0.044(3) 0.895(3) 0.0836(19) Uani 0.40 1 d PD C 2
O3X O 0.257(2) 0.073(2) 0.8141(11) 0.096(6) Uani 0.40 1 d PD C 2
O4X O 0.2452(7) -0.0648(8) 0.8576(11) 0.100(3) Uani 0.40 1 d PD C 2
O5X O 0.2862(10) 0.0412(15) 0.9279(11) 0.132(4) Uani 0.40 1 d PD C 2

loop_
_atom_site_aniso_label
_atom_site_aniso_U_11
_atom_site_aniso_U_22
_atom_site_aniso_U_33
_atom_site_aniso_U_23
_atom_site_aniso_U_13
_atom_site_aniso_U_12
Fe1 0.0295(3) 0.0239(3) 0.0211(3) 0.000 0.000 0.0029(3)
N1 0.0293(13) 0.0263(14) 0.0227(13) -0.0019(13) -0.0016(13) 0.0028(11)
N2 0.0333(19) 0.0236(18) 0.0257(18) 0.0001(12) -0.0009(14) -0.0018(12)
O1 0.0499(18) 0.0274(14) 0.0483(18) -0.0055(14) 0.0004(15) 0.0098(12)
C1 0.0296(18) 0.031(2) 0.0268(18) -0.0034(16) -0.0036(14) 0.0019(15)
C2 0.035(2) 0.030(2) 0.0274(19) -0.0059(16) 0.0026(16) -0.0007(16)
C3 0.041(2) 0.035(2) 0.042(2) -0.0118(18) -0.0011(19) -0.0001(18)
C4 0.0353(18) 0.0248(17) 0.0292(18) -0.0003(16) 0.0036(16) 0.0034(14)
C5 0.066(3) 0.028(2) 0.072(4) 0.009(2) -0.008(3) 0.007(2)
C6 0.0313(18) 0.0246(17) 0.0231(17) 0.0010(14) 0.0006(14) 0.0022(14)
C7 0.033(2) 0.041(2) 0.0273(19) -0.0004(17) -0.0027(15) 0.0103(17)
C8 0.0330(18) 0.0264(18) 0.0187(15) 0.0009(13) -0.0013(14) 0.0008(14)
C9 0.0312(18) 0.0271(18) 0.0321(19) -0.0038(15) -0.0063(15) 0.0023(15)
C10 0.041(2) 0.0342(19) 0.0210(17) -0.0002(15) -0.0029(15) 0.0044(17)
C11 0.044(2) 0.0243(18) 0.044(2) -0.0078(17) -0.0036(19) 0.0014(17)
N3 0.025(8) 0.027(5) 0.019(4) 0.001(3) 0.002(4) 0.000(5)
C12 0.040(9) 0.035(8) 0.039(5) 0.001(5) 0.008(5) 0.013(6)
C13 0.055(8) 0.061(9) 0.071(9) 0.024(7) 0.032(6) 0.000(6)
N3X 0.027(12) 0.025(10) 0.047(10) 0.003(8) 0.005(8) 0.009(9)
C12X 0.038(12) 0.030(10) 0.042(8) 0.002(7) 0.007(7) 0.011(8)
C13X 0.041(9) 0.036(8) 0.062(10) 0.032(7) 0.021(7) 0.010(6)
Cl1 0.0517(8) 0.168(2) 0.0516(9) 0.0108(11) 0.0070(7) 0.0307(11)
O2 0.061(3) 0.112(5) 0.077(4) -0.003(4) 0.022(3) 0.022(3)
O3 0.101(11) 0.079(13) 0.108(7) 0.033(8) 0.042(7) 0.009(8)
O4 0.081(5) 0.057(5) 0.162(10) 0.048(6) -0.003(5) 0.007(4)
O5 0.125(8) 0.104(8) 0.167(12) 0.015(8) -0.001(8) -0.022(7)
O2X 0.061(3) 0.112(5) 0.077(4) -0.003(4) 0.022(3) 0.022(3)
O3X 0.101(11) 0.079(13) 0.108(7) 0.033(8) 0.042(7) 0.009(8)
O4X 0.081(5) 0.057(5) 0.162(10) 0.048(6) -0.003(5) 0.007(4)
O5X 0.125(8) 0.104(8) 0.167(12) 0.015(8) -0.001(8) -0.022(7)

loop_
_atom_type_symbol
_atom_type_description
_atom_type_scat_dispersion_real
_atom_type_scat_dispersion_imag
_atom_type_scat_source
C C 0.0033 0.0016 'International Tables Vol C Tables 4.2.6.8 and 6.1.1.4'
H H 0.0000 0.0000 'International Tables Vol C Tables 4.2.6.8 and 6.1.1.4'
N N 0.0061 0.0033 'International Tables Vol C Tables 4.2.6.8 and 6.1.1.4'
O O 0.0106 0.0060 'International Tables Vol C Tables 4.2.6.8 and 6.1.1.4'
Cl Cl 0.1484 0.1585 'International Tables Vol C Tables 4.2.6.8 and 6.1.1.4'
Fe Fe 0.3463 0.8444 'International Tables Vol C Tables 4.2.6.8 and 6.1.1.4'

loop_
_geom_angle_atom_site_label_1
_geom_angle_atom_site_label_2
_geom_angle_atom_site_label_3
_geom_angle
_geom_angle_site_symmetry_1
_geom_angle_site_symmetry_3
_geom_angle_publ_flag
N3X Fe1 N3X 78(3) 14 . yes
N3X Fe1 N3 7(2) 14 14 yes
N3X Fe1 N3 85.0(8) . 14 yes
N3X Fe1 N3 85.0(8) 14 . yes
N3X Fe1 N3 7(2) . . yes
N3 Fe1 N3 92.2(15) 14 . yes
N3X Fe1 N1 87.9(15) 14 14 yes
N3X Fe1 N1 92.9(16) . 14 yes
N3 Fe1 N1 88.8(10) 14 14 yes
N3 Fe1 N1 91.9(10) . 14 yes
N3X Fe1 N1 92.9(16) 14 . yes
N3X Fe1 N1 87.9(16) . . yes
N3 Fe1 N1 91.9(10) 14 . yes
N3 Fe1 N1 88.8(10) . . yes
N1 Fe1 N1 179.0(2) 14 . yes
N3X Fe1 N2 172.9(15) 14 . yes
N3X Fe1 N2 98.2(14) . . yes
N3 Fe1 N2 172.1(9) 14 . yes
N3 Fe1 N2 91.2(8) . . yes
N1 Fe1 N2 98.28(13) 14 . yes
N1 Fe1 N2 81.02(13) . . yes
N3X Fe1 N2 98.2(14) 14 14 yes
N3X Fe1 N2 172.9(15) . 14 yes
N3 Fe1 N2 91.2(8) 14 14 yes
N3 Fe1 N2 172.1(9) . 14 yes
N1 Fe1 N2 81.02(13) 14 14 yes
N1 Fe1 N2 98.28(13) . 14 yes
N2 Fe1 N2 86.4(2) . 14 yes
C1 N1 C8 117.5(3) . . ?
C1 N1 Fe1 127.0(3) . . ?
C8 N1 Fe1 115.3(2) . . ?
C11 N2 C9 107.6(3) . . ?
C11 N2 C10 111.0(4) . . ?
C9 N2 C10 108.2(3) . . ?
C11 N2 Fe1 116.7(3) . . ?
C9 N2 Fe1 107.5(3) . . ?
C10 N2 Fe1 105.5(3) . . ?
C4 O1 C5 113.5(4) . . ?
N1 C1 C2 123.9(4) . . ?
N1 C1 H1 118.1 . . ?
C2 C1 H1 118.1 . . ?
C1 C2 C4 117.0(4) . . ?
C1 C2 C3 120.4(4) . . ?
C4 C2 C3 122.6(4) . . ?
C2 C3 H3A 109.5 . . ?
C2 C3 H3B 109.5 . . ?
H3A C3 H3B 109.5 . . ?
C2 C3 H3C 109.5 . . ?
H3A C3 H3C 109.5 . . ?
H3B C3 H3C 109.5 . . ?
O1 C4 C6 119.7(4) . . ?
O1 C4 C2 118.7(4) . . ?
C6 C4 C2 121.4(4) . . ?
O1 C5 H5A 109.5 . . ?
O1 C5 H5B 109.5 . . ?
H5A C5 H5B 109.5 . . ?
O1 C5 H5C 109.5 . . ?
H5A C5 H5C 109.5 . . ?
H5B C5 H5C 109.5 . . ?
C4 C6 C8 116.8(3) . . ?
C4 C6 C7 123.6(4) . . ?
C8 C6 C7 119.6(3) . . ?
C6 C7 H7A 109.5 . . ?
C6 C7 H7B 109.5 . . ?
H7A C7 H7B 109.5 . . ?
C6 C7 H7C 109.5 . . ?
H7A C7 H7C 109.5 . . ?
H7B C7 H7C 109.5 . . ?
N1 C8 C6 123.4(3) . . ?
N1 C8 C9 114.0(3) . . ?
C6 C8 C9 122.5(3) . . ?
N2 C9 C8 109.0(3) . . ?
N2 C9 H9A 109.9 . . ?
C8 C9 H9A 109.9 . . ?
N2 C9 H9B 109.9 . . ?
C8 C9 H9B 109.9 . . ?
H9A C9 H9B 108.3 . . ?
N2 C10 C10 108.4(3) . 14 ?
N2 C10 H10A 110.0 . . ?
C10 C10 H10A 110.0 14 . ?
N2 C10 H10B 110.0 . . ?
C10 C10 H10B 110.0 14 . ?
H10A C10 H10B 108.4 . . ?
N2 C11 H11A 109.5 . . ?
N2 C11 H11B 109.5 . . ?
H11A C11 H11B 109.5 . . ?
N2 C11 H11C 109.5 . . ?
H11A C11 H11C 109.5 . . ?
H11B C11 H11C 109.5 . . ?
C12 N3 Fe1 171(3) . . ?
N3 C12 C13 178(3) . . ?
C12X N3X Fe1 174(4) . . ?
N3X C12X C13X 177(4) . . ?
C12X C13X H13D 109.5 . . ?
C12X C13X H13E 109.5 . . ?
H13D C13X H13E 109.5 . . ?
C12X C13X H13F 109.5 . . ?
H13D C13X H13F 109.5 . . ?
H13E C13X H13F 109.5 . . ?
O4 Cl1 O3 129.5(13) . . ?
O4 Cl1 O2 116.4(15) . . ?
O3 Cl1 O2 111.3(12) . . ?
O4 Cl1 O5 93.4(8) . . ?
O3 Cl1 O5 91.2(10) . . ?
O2 Cl1 O5 102.8(13) . . ?

loop_
_geom_bond_atom_site_label_1
_geom_bond_atom_site_label_2
_geom_bond_distance
_geom_bond_site_symmetry_2
_geom_bond_publ_flag
Fe1 N3X 1.86(2) 14 yes
Fe1 N3X 1.86(2) . yes
Fe1 N3 1.977(14) 14 yes
Fe1 N3 1.977(14) . yes
Fe1 N1 1.985(3) 14 yes
Fe1 N1 1.985(3) . yes
Fe1 N2 2.030(4) . yes
Fe1 N2 2.030(4) 14 yes
N1 C1 1.338(5) . ?
N1 C8 1.353(5) . ?
N2 C11 1.476(5) . ?
N2 C9 1.477(5) . ?
N2 C10 1.487(6) . ?
O1 C4 1.373(4) . ?
O1 C5 1.425(7) . ?
C1 C2 1.384(6) . ?
C1 H1 0.9500 . ?
C2 C4 1.387(6) . ?
C2 C3 1.506(6) . ?
C3 H3A 0.9800 . ?
C3 H3B 0.9800 . ?
C3 H3C 0.9800 . ?
C4 C6 1.385(6) . ?
C5 H5A 0.9800 . ?
C5 H5B 0.9800 . ?
C5 H5C 0.9800 . ?
C6 C8 1.391(5) . ?
C6 C7 1.504(5) . ?
C7 H7A 0.9800 . ?
C7 H7B 0.9800 . ?
C7 H7C 0.9800 . ?
C8 C9 1.510(5) . ?
C9 H9A 0.9900 . ?
C9 H9B 0.9900 . ?
C10 C10 1.491(8) 14 ?
C10 H10A 0.9900 . ?
C10 H10B 0.9900 . ?
C11 H11A 0.9800 . ?
C11 H11B 0.9800 . ?
C11 H11C 0.9800 . ?
N3 C12 1.147(11) . ?
C12 C13 1.438(11) . ?
C13 H13A 0.9800 . ?
C13 H13B 0.9800 . ?
C13 H13C 0.9800 . ?
N3X C12X 1.140(15) . ?
C12X C13X 1.437(15) . ?
C13X H13D 0.9800 . ?
C13X H13E 0.9800 . ?
C13X H13F 0.9800 . ?
Cl1 O4 1.297(9) . ?
Cl1 O3 1.378(11) . ?
Cl1 O2 1.422(9) . ?
Cl1 O5 1.653(13) . ?
